data_7218112
loop_
_publ_author_name
'Xie, Ya-Jing'
'Sun, Jing'
'Yan, Chao Guo'

_publ_section_title
;
 Unprecedented formation of
 2-oxaspiro[bicyclo[2.2.1]heptane-6,3'-indoline] derivatives from reaction
 of 3-phenacyalideneoxindole with malononitrile or ethyl cyanoacetate
;
_journal_name_full 'RSC Adv.'
_journal_paper_doi 10.1039/C4RA06272H
_journal_year 2014
_chemical_formula_moiety 'C53 H45 N3 O6'
_chemical_formula_sum 'C53 H45 N3 O6'
_chemical_formula_weight 819.92
_chemical_name_systematic
; 
 ? 
;
_space_group_IT_number 2
_symmetry_cell_setting triclinic
_symmetry_space_group_name_Hall '-P 1'
_symmetry_space_group_name_H-M 'P -1'
_atom_sites_solution_hydrogens geom
_atom_sites_solution_primary direct
_atom_sites_solution_secondary difmap
_audit_creation_method SHELXL-97
_cell_angle_alpha 92.642(4)
_cell_angle_beta 90.979(4)
_cell_angle_gamma 111.404(4)
_cell_formula_units_Z 2
_cell_length_a 11.1491(15)
_cell_length_b 14.4233(19)
_cell_length_c 16.278(2)
_cell_measurement_reflns_used 9946
_cell_measurement_temperature 296(2)
_cell_measurement_theta_max 27.58
_cell_measurement_theta_min 2.29
_cell_volume 2432.9(6)
_computing_cell_refinement 'Bruker SMART'
_computing_data_collection 'Bruker SMART'
_computing_data_reduction 'Bruker SAINT'
_computing_molecular_graphics 'Bruker SHELXTL'
_computing_publication_material 'Bruker SHELXTL'
_computing_structure_refinement 'SHELXL-97 (Sheldrick, 1997)'
_computing_structure_solution 'SHELXS-97 (Sheldrick, 1990)'
_diffrn_ambient_temperature 296(2)
_diffrn_measured_fraction_theta_full 0.998
_diffrn_measured_fraction_theta_max 0.998
_diffrn_measurement_device_type 'CCD area detector'
_diffrn_measurement_method 'phi and omega scans'
_diffrn_radiation_monochromator graphite
_diffrn_radiation_source 'fine-focus sealed tube'
_diffrn_radiation_type MoK\a
_diffrn_radiation_wavelength 0.71073
_diffrn_reflns_av_R_equivalents 0.0856
_diffrn_reflns_av_sigmaI/netI 0.0855
_diffrn_reflns_limit_h_max 13
_diffrn_reflns_limit_h_min -13
_diffrn_reflns_limit_k_max 17
_diffrn_reflns_limit_k_min -17
_diffrn_reflns_limit_l_max 19
_diffrn_reflns_limit_l_min -19
_diffrn_reflns_number 40728
_diffrn_reflns_theta_full 25.00
_diffrn_reflns_theta_max 25.00
_diffrn_reflns_theta_min 1.91
_exptl_absorpt_coefficient_mu 0.073
_exptl_absorpt_correction_T_max 0.981
_exptl_absorpt_correction_T_min 0.976
_exptl_absorpt_correction_type multi-scan
_exptl_absorpt_process_details sadabs
_exptl_crystal_density_diffrn 1.119
_exptl_crystal_density_method 'not measured'
_exptl_crystal_F_000 864
_exptl_crystal_size_max 0.36
_exptl_crystal_size_mid 0.28
_exptl_crystal_size_min 0.22
_platon_squeeze_details ' '
_refine_diff_density_max 0.392
_refine_diff_density_min -0.262
_refine_diff_density_rms 0.054
_refine_ls_extinction_method none
_refine_ls_goodness_of_fit_ref 1.016
_refine_ls_hydrogen_treatment mixed
_refine_ls_matrix_type full
_refine_ls_number_parameters 585
_refine_ls_number_reflns 8567
_refine_ls_number_restraints 61
_refine_ls_restrained_S_all 1.037
_refine_ls_R_factor_all 0.1251
_refine_ls_R_factor_gt 0.0673
_refine_ls_shift/su_max 0.001
_refine_ls_shift/su_mean 0.000
_refine_ls_structure_factor_coef Fsqd
_refine_ls_weighting_details 'calc w=1/[\s^2^(Fo^2^)+(0.1100P)^2^+0.0000P] where P=(Fo^2^+2Fc^2^)/3'
_refine_ls_weighting_scheme calc
_refine_ls_wR_factor_gt 0.1787
_refine_ls_wR_factor_ref 0.2008
_reflns_number_gt 4833
_reflns_number_total 8587
_reflns_threshold_expression >2sigma(I)
_cod_data_source_file c4ra06272h3.cif
_cod_data_source_block 1i
_cod_database_code 7218112

loop_
_symmetry_equiv_pos_as_xyz
'x, y, z'
'-x, -y, -z'

loop_
_atom_site_label
_atom_site_type_symbol
_atom_site_fract_x
_atom_site_fract_y
_atom_site_fract_z
_atom_site_U_iso_or_equiv
_atom_site_adp_type
_atom_site_occupancy
_atom_site_symmetry_multiplicity
_atom_site_calc_flag
_atom_site_refinement_flags
_atom_site_disorder_assembly
_atom_site_disorder_group
C1 C 0.3854(4) 0.6763(3) 0.3141(2) 0.0795(11) Uani 1 1 d . . .
H1 H 0.3824 0.6231 0.2786 0.095 Uiso 1 1 calc R . .
C2 C 0.3312(5) 0.7428(4) 0.2896(3) 0.1083(15) Uani 1 1 d . . .
H2 H 0.2924 0.7351 0.2373 0.130 Uiso 1 1 calc R . .
C3 C 0.3348(6) 0.8213(4) 0.3434(4) 0.1251(18) Uani 1 1 d . . .
H3A H 0.2996 0.8671 0.3268 0.150 Uiso 1 1 calc R . .
C4 C 0.3885(6) 0.8315(4) 0.4188(4) 0.1221(18) Uani 1 1 d . . .
H4 H 0.3880 0.8834 0.4548 0.147 Uiso 1 1 calc R . .
C5 C 0.4448(4) 0.7660(3) 0.4441(3) 0.0936(13) Uani 1 1 d . . .
H5 H 0.4829 0.7744 0.4966 0.112 Uiso 1 1 calc R . .
C6 C 0.4444(3) 0.6884(2) 0.3914(2) 0.0653(9) Uani 1 1 d . . .
C7 C 0.5063(4) 0.6177(3) 0.42079(19) 0.0683(10) Uani 1 1 d . . .
H7A H 0.5781 0.6543 0.4585 0.082 Uiso 1 1 calc R . .
H7B H 0.4439 0.5665 0.4510 0.082 Uiso 1 1 calc R . .
C8 C 0.5165(3) 0.4695(2) 0.34041(16) 0.0415(7) Uani 1 1 d . . .
C9 C 0.5909(2) 0.44913(19) 0.26806(15) 0.0354(6) Uani 1 1 d . . .
C10 C 0.6814(2) 0.55360(19) 0.25018(16) 0.0400(7) Uani 1 1 d . . .
C11 C 0.7801(3) 0.5879(2) 0.19617(17) 0.0503(8) Uani 1 1 d . . .
H11 H 0.7988 0.5435 0.1601 0.060 Uiso 1 1 calc R . .
C12 C 0.8507(3) 0.6887(3) 0.1964(2) 0.0663(9) Uani 1 1 d . . .
H12 H 0.9181 0.7125 0.1608 0.080 Uiso 1 1 calc R . .
C13 C 0.8221(4) 0.7545(3) 0.2491(2) 0.0795(11) Uani 1 1 d . . .
H13 H 0.8701 0.8223 0.2479 0.095 Uiso 1 1 calc R . .
C14 C 0.7231(3) 0.7219(2) 0.3040(2) 0.0695(10) Uani 1 1 d . . .
H14 H 0.7042 0.7666 0.3396 0.083 Uiso 1 1 calc R . .
C15 C 0.6543(3) 0.6212(2) 0.30355(17) 0.0476(7) Uani 1 1 d . . .
C16 C 0.6524(2) 0.37031(19) 0.28774(16) 0.0396(7) Uani 1 1 d . . .
H16 H 0.6133 0.3385 0.3376 0.047 Uiso 1 1 calc R . .
C17 C 0.7977(3) 0.4106(2) 0.30308(18) 0.0472(7) Uani 1 1 d . . .
C18 C 0.8522(3) 0.4851(2) 0.37233(18) 0.0492(8) Uani 1 1 d . . .
C19 C 0.7821(3) 0.4949(3) 0.43892(19) 0.0669(9) Uani 1 1 d . . .
H19 H 0.6966 0.4524 0.4417 0.080 Uiso 1 1 calc R . .
C20 C 0.8365(4) 0.5663(3) 0.5011(2) 0.0785(11) Uani 1 1 d . . .
H20 H 0.7874 0.5710 0.5456 0.094 Uiso 1 1 calc R . .
C21 C 0.9630(5) 0.6316(3) 0.4989(3) 0.0825(12) Uani 1 1 d . . .
C22 C 1.0205(5) 0.7104(3) 0.5679(3) 0.1255(19) Uani 1 1 d . . .
H22A H 0.9572 0.7046 0.6086 0.188 Uiso 1 1 calc R . .
H22B H 1.0470 0.7754 0.5462 0.188 Uiso 1 1 calc R . .
H22C H 1.0939 0.7012 0.5927 0.188 Uiso 1 1 calc R . .
C23 C 1.0329(4) 0.6205(3) 0.4327(3) 0.0889(12) Uani 1 1 d . . .
H23 H 1.1185 0.6630 0.4301 0.107 Uiso 1 1 calc R . .
C24 C 0.9802(3) 0.5487(3) 0.3703(2) 0.0711(10) Uani 1 1 d . . .
H24 H 1.0302 0.5427 0.3267 0.085 Uiso 1 1 calc R . .
C25 C 0.0544(3) -0.0888(2) 0.0747(2) 0.0663(9) Uani 1 1 d . . .
H25 H 0.0642 -0.0301 0.1051 0.080 Uiso 1 1 calc R . .
C26 C -0.0604(3) -0.1408(3) 0.0321(2) 0.0757(11) Uani 1 1 d . . .
H26 H -0.1268 -0.1163 0.0329 0.091 Uiso 1 1 calc R . .
C27 C -0.0768(3) -0.2276(3) -0.0108(2) 0.0754(10) Uani 1 1 d . . .
H27 H -0.1541 -0.2625 -0.0397 0.090 Uiso 1 1 calc R . .
C28 C 0.0214(4) -0.2638(3) -0.0116(2) 0.0767(10) Uani 1 1 d . . .
H28 H 0.0098 -0.3240 -0.0399 0.092 Uiso 1 1 calc R . .
C29 C 0.1359(3) -0.2115(2) 0.0293(2) 0.0629(9) Uani 1 1 d . . .
H29 H 0.2022 -0.2361 0.0278 0.075 Uiso 1 1 calc R . .
C30 C 0.1546(3) -0.1229(2) 0.07265(18) 0.0510(8) Uani 1 1 d . . .
C31 C 0.2822(3) -0.0686(2) 0.1186(2) 0.0675(9) Uani 1 1 d . . .
H31A H 0.2741 -0.0854 0.1758 0.081 Uiso 1 1 calc R . .
H31B H 0.3473 -0.0909 0.0954 0.081 Uiso 1 1 calc R . .
C32 C 0.3261(3) 0.1030(2) 0.1790(2) 0.0539(8) Uani 1 1 d . . .
C33 C 0.3628(3) 0.20685(19) 0.14870(16) 0.0420(7) Uani 1 1 d . . .
H33 H 0.2840 0.2220 0.1490 0.050 Uiso 1 1 calc R . .
C34 C 0.3895(2) 0.1922(2) 0.05846(17) 0.0427(7) Uani 1 1 d . . .
C35 C 0.4185(3) 0.2537(2) -0.00581(18) 0.0534(8) Uani 1 1 d . . .
H35 H 0.4334 0.3211 0.0036 0.064 Uiso 1 1 calc R . .
C36 C 0.4260(3) 0.2165(3) -0.0844(2) 0.0659(9) Uani 1 1 d . . .
H36 H 0.4480 0.2590 -0.1275 0.079 Uiso 1 1 calc R . .
C37 C 0.4005(3) 0.1153(3) -0.0987(2) 0.0721(10) Uani 1 1 d . . .
H37 H 0.4056 0.0907 -0.1518 0.086 Uiso 1 1 calc R . .
C38 C 0.3679(3) 0.0508(3) -0.0363(2) 0.0656(9) Uani 1 1 d . . .
H38 H 0.3507 -0.0170 -0.0459 0.079 Uiso 1 1 calc R . .
C39 C 0.3615(3) 0.0911(2) 0.04218(19) 0.0482(7) Uani 1 1 d . . .
C40 C 0.4588(2) 0.28363(19) 0.21053(16) 0.0391(7) Uani 1 1 d . . .
H40 H 0.4244 0.2732 0.2658 0.047 Uiso 1 1 calc R . .
C41 C 0.4962(2) 0.39409(18) 0.19279(15) 0.0357(6) Uani 1 1 d . . .
C42 C 0.3911(2) 0.43180(19) 0.17257(15) 0.0370(6) Uani 1 1 d . . .
C43 C 0.2761(3) 0.3994(2) 0.21408(17) 0.0437(7) Uani 1 1 d . . .
H43 H 0.2647 0.3541 0.2548 0.052 Uiso 1 1 calc R . .
C44 C 0.1786(3) 0.4339(2) 0.19540(18) 0.0476(7) Uani 1 1 d . . .
H44 H 0.1024 0.4109 0.2236 0.057 Uiso 1 1 calc R . .
C45 C 0.1925(3) 0.5018(2) 0.13575(18) 0.0493(7) Uani 1 1 d . . .
C46 C 0.0857(3) 0.5400(3) 0.1158(2) 0.0719(10) Uani 1 1 d . . .
H46A H 0.0036 0.4884 0.1233 0.108 Uiso 1 1 calc R . .
H46B H 0.0911 0.5585 0.0597 0.108 Uiso 1 1 calc R . .
H46C H 0.0950 0.5970 0.1517 0.108 Uiso 1 1 calc R . .
C47 C 0.3071(3) 0.5340(2) 0.09422(17) 0.0516(8) Uani 1 1 d . . .
H47 H 0.3181 0.5793 0.0535 0.062 Uiso 1 1 calc R . .
C48 C 0.4058(3) 0.4997(2) 0.11228(17) 0.0459(7) Uani 1 1 d . . .
H48 H 0.4819 0.5225 0.0839 0.055 Uiso 1 1 calc R . .
C49 C 0.6501(3) 0.3436(2) 0.13633(17) 0.0431(7) Uani 1 1 d . . .
C50 C 0.6020(2) 0.29065(19) 0.21443(16) 0.0410(7) Uani 1 1 d . . .
C51 C 0.6232(3) 0.1947(2) 0.2221(2) 0.0530(8) Uani 1 1 d U A .
N1 N 0.5526(2) 0.57000(17) 0.35466(14) 0.0487(6) Uani 1 1 d . . .
N2 N 0.3242(2) 0.03925(17) 0.11456(16) 0.0541(7) Uani 1 1 d . . .
N3 N 0.7353(3) 0.3445(2) 0.08667(15) 0.0578(7) Uani 1 1 d . . .
H3B H 0.772(4) 0.303(3) 0.102(2) 0.087 Uiso 1 1 d . . .
O1 O 0.43796(19) 0.40629(15) 0.38040(11) 0.0522(5) Uani 1 1 d . . .
O2 O 0.8649(2) 0.38024(17) 0.25958(13) 0.0653(6) Uani 1 1 d . . .
O3 O 0.3003(3) 0.07814(17) 0.24988(15) 0.0845(8) Uani 1 1 d . . .
O4 O 0.58050(16) 0.40411(13) 0.12402(10) 0.0406(5) Uani 1 1 d . . .
C52 C 0.6700(12) 0.0864(8) 0.3109(7) 0.120(2) Uani 0.571(8) 1 d PDU A 1
H52A H 0.5990 0.0280 0.2888 0.144 Uiso 0.571(8) 1 calc PR A 1
H52B H 0.6765 0.0795 0.3696 0.144 Uiso 0.571(8) 1 calc PR A 1
C53 C 0.7942(11) 0.0825(8) 0.2736(7) 0.138(2) Uani 0.571(8) 1 d PDU A 1
H53A H 0.7868 0.0815 0.2146 0.206 Uiso 0.571(8) 1 calc PR A 1
H53B H 0.8069 0.0234 0.2894 0.206 Uiso 0.571(8) 1 calc PR A 1
H53C H 0.8664 0.1402 0.2933 0.206 Uiso 0.571(8) 1 calc PR A 1
C52' C 0.5861(15) 0.0607(9) 0.3148(10) 0.124(3) Uani 0.429(8) 1 d PDU A 2
H52C H 0.5314 0.0438 0.3617 0.149 Uiso 0.429(8) 1 calc PR A 2
H52D H 0.5417 0.0196 0.2666 0.149 Uiso 0.429(8) 1 calc PR A 2
C53' C 0.7115(15) 0.0544(10) 0.3310(10) 0.136(2) Uani 0.429(8) 1 d PDU A 2
H53D H 0.7353 0.0233 0.2839 0.204 Uiso 0.429(8) 1 calc PR A 2
H53E H 0.7073 0.0154 0.3779 0.204 Uiso 0.429(8) 1 calc PR A 2
H53F H 0.7747 0.1202 0.3420 0.204 Uiso 0.429(8) 1 calc PR A 2
O5 O 0.6248(2) 0.13996(17) 0.16508(15) 0.0780(7) Uani 1 1 d . . .
O6 O 0.6336(3) 0.17434(18) 0.29946(15) 0.0991(9) Uani 1 1 d DU . .

loop_
_atom_site_aniso_label
_atom_site_aniso_U_11
_atom_site_aniso_U_22
_atom_site_aniso_U_33
_atom_site_aniso_U_23
_atom_site_aniso_U_13
_atom_site_aniso_U_12
C1 0.096(3) 0.080(3) 0.074(3) -0.002(2) 0.000(2) 0.047(2)
C2 0.128(4) 0.122(4) 0.098(3) 0.003(3) -0.007(3) 0.073(3)
C3 0.152(5) 0.121(4) 0.139(5) 0.010(4) 0.017(4) 0.093(4)
C4 0.170(5) 0.108(4) 0.115(4) -0.025(3) 0.007(4) 0.086(4)
C5 0.122(4) 0.083(3) 0.088(3) -0.022(2) 0.003(3) 0.055(3)
C6 0.077(2) 0.064(2) 0.059(2) -0.0052(17) 0.0199(19) 0.0312(18)
C7 0.096(3) 0.072(2) 0.0441(19) -0.0120(17) 0.0096(18) 0.042(2)
C8 0.0438(17) 0.0503(19) 0.0311(16) -0.0024(14) -0.0047(14) 0.0188(14)
C9 0.0328(15) 0.0444(16) 0.0274(14) -0.0005(12) 0.0009(12) 0.0124(12)
C10 0.0354(16) 0.0470(17) 0.0347(16) -0.0035(13) -0.0059(13) 0.0128(13)
C11 0.0444(18) 0.059(2) 0.0451(18) 0.0036(14) 0.0055(15) 0.0159(15)
C12 0.055(2) 0.060(2) 0.071(2) 0.0096(18) 0.0121(18) 0.0043(17)
C13 0.083(3) 0.051(2) 0.085(3) 0.005(2) 0.007(2) 0.0004(19)
C14 0.082(3) 0.050(2) 0.066(2) -0.0118(17) 0.004(2) 0.0138(18)
C15 0.0550(19) 0.0479(19) 0.0372(17) -0.0049(14) -0.0049(14) 0.0166(15)
C16 0.0371(16) 0.0469(16) 0.0343(16) 0.0008(12) 0.0011(12) 0.0152(13)
C17 0.0406(18) 0.0581(19) 0.0465(18) 0.0023(15) -0.0042(15) 0.0228(15)
C18 0.0455(19) 0.0617(19) 0.0436(19) 0.0008(15) -0.0100(15) 0.0239(15)
C19 0.059(2) 0.087(2) 0.051(2) -0.0129(18) -0.0179(18) 0.0259(18)
C20 0.087(3) 0.099(3) 0.054(2) -0.024(2) -0.025(2) 0.044(3)
C21 0.098(3) 0.071(3) 0.077(3) -0.018(2) -0.048(3) 0.035(2)
C22 0.162(5) 0.095(3) 0.113(4) -0.041(3) -0.070(3) 0.047(3)
C23 0.067(3) 0.082(3) 0.098(3) -0.004(2) -0.027(2) 0.006(2)
C24 0.053(2) 0.080(2) 0.070(2) -0.006(2) -0.0133(18) 0.0126(18)
C25 0.056(2) 0.0475(19) 0.098(3) -0.0060(18) -0.005(2) 0.0224(16)
C26 0.048(2) 0.066(2) 0.117(3) 0.012(2) -0.008(2) 0.0247(18)
C27 0.053(2) 0.078(3) 0.086(3) 0.001(2) -0.0169(19) 0.0142(19)
C28 0.065(3) 0.074(2) 0.081(3) -0.027(2) -0.011(2) 0.018(2)
C29 0.052(2) 0.064(2) 0.074(2) -0.0076(18) -0.0021(18) 0.0237(17)
C30 0.0507(19) 0.0393(17) 0.060(2) 0.0029(14) -0.0021(15) 0.0135(14)
C31 0.062(2) 0.046(2) 0.091(3) -0.0035(17) -0.0213(19) 0.0186(16)
C32 0.0485(19) 0.052(2) 0.052(2) 0.0026(17) 0.0003(16) 0.0079(14)
C33 0.0352(16) 0.0456(17) 0.0421(17) -0.0001(13) 0.0016(13) 0.0113(12)
C34 0.0323(16) 0.0470(18) 0.0426(18) -0.0068(14) -0.0084(13) 0.0086(12)
C35 0.0499(19) 0.0577(19) 0.0426(19) -0.0031(16) -0.0035(14) 0.0087(14)
C36 0.059(2) 0.077(3) 0.042(2) -0.0062(17) -0.0014(16) 0.0033(17)
C37 0.059(2) 0.095(3) 0.049(2) -0.023(2) 0.0019(17) 0.0158(19)
C38 0.053(2) 0.067(2) 0.072(3) -0.023(2) -0.0004(18) 0.0196(16)
C39 0.0389(17) 0.053(2) 0.051(2) -0.0070(16) -0.0041(14) 0.0162(14)
C40 0.0387(16) 0.0467(16) 0.0330(15) -0.0031(12) -0.0001(12) 0.0175(12)
C41 0.0325(15) 0.0422(16) 0.0312(15) 0.0020(12) 0.0054(12) 0.0120(12)
C42 0.0341(16) 0.0392(15) 0.0335(15) -0.0007(12) -0.0029(12) 0.0089(12)
C43 0.0378(17) 0.0511(17) 0.0424(17) 0.0042(13) 0.0040(13) 0.0161(13)
C44 0.0348(16) 0.0585(19) 0.0517(19) -0.0007(15) 0.0067(14) 0.0197(14)
C45 0.0447(18) 0.0537(18) 0.0521(19) -0.0027(15) -0.0073(15) 0.0223(14)
C46 0.057(2) 0.078(2) 0.090(3) 0.008(2) -0.0081(19) 0.0362(18)
C47 0.056(2) 0.0572(19) 0.0432(18) 0.0128(14) -0.0007(15) 0.0217(15)
C48 0.0374(17) 0.0552(18) 0.0456(17) 0.0042(14) 0.0018(13) 0.0175(14)
C49 0.0377(16) 0.0552(18) 0.0367(17) -0.0100(13) -0.0042(14) 0.0189(14)
C50 0.0413(17) 0.0453(17) 0.0383(16) -0.0039(13) -0.0026(13) 0.0190(13)
C51 0.0544(19) 0.0554(19) 0.052(2) -0.0085(16) -0.0125(15) 0.0251(15)
N1 0.0580(16) 0.0512(16) 0.0382(14) -0.0039(11) 0.0078(12) 0.0221(12)
N2 0.0522(16) 0.0419(15) 0.0614(18) -0.0004(13) -0.0068(13) 0.0098(11)
N3 0.0529(17) 0.080(2) 0.0502(16) -0.0003(14) 0.0089(14) 0.0355(14)
O1 0.0547(13) 0.0626(13) 0.0392(12) 0.0071(10) 0.0113(10) 0.0204(11)
O2 0.0468(13) 0.0968(17) 0.0591(14) -0.0154(12) -0.0054(11) 0.0368(12)
O3 0.108(2) 0.0651(15) 0.0575(16) 0.0131(12) 0.0059(14) 0.0036(13)
O4 0.0361(10) 0.0533(11) 0.0327(10) 0.0001(8) 0.0021(8) 0.0169(9)
C52 0.184(6) 0.096(4) 0.116(4) 0.006(3) -0.044(5) 0.096(4)
C53 0.193(6) 0.113(4) 0.131(5) -0.008(4) -0.040(5) 0.088(4)
C52' 0.189(6) 0.095(4) 0.113(4) 0.010(3) -0.034(5) 0.083(5)
C53' 0.193(6) 0.108(4) 0.128(4) 0.003(4) -0.039(5) 0.083(4)
O5 0.106(2) 0.0719(16) 0.0712(16) -0.0163(13) -0.0102(14) 0.0533(14)
O6 0.181(3) 0.0708(16) 0.0623(16) -0.0009(13) -0.0219(16) 0.0676(17)

loop_
_atom_type_symbol
_atom_type_description
_atom_type_scat_dispersion_real
_atom_type_scat_dispersion_imag
_atom_type_scat_source
C C 0.0033 0.0016 'International Tables Vol C Tables 4.2.6.8 and 6.1.1.4'
H H 0.0000 0.0000 'International Tables Vol C Tables 4.2.6.8 and 6.1.1.4'
N N 0.0061 0.0033 'International Tables Vol C Tables 4.2.6.8 and 6.1.1.4'
O O 0.0106 0.0060 'International Tables Vol C Tables 4.2.6.8 and 6.1.1.4'

loop_
_geom_angle_atom_site_label_1
_geom_angle_atom_site_label_2
_geom_angle_atom_site_label_3
_geom_angle
C2 C1 C6 120.3(4)
C2 C1 H1 119.9
C6 C1 H1 119.9
C1 C2 C3 119.4(4)
C1 C2 H2 120.3
C3 C2 H2 120.3
C4 C3 C2 120.4(4)
C4 C3 H3A 119.8
C2 C3 H3A 119.8
C3 C4 C5 120.9(4)
C3 C4 H4 119.6
C5 C4 H4 119.6
C6 C5 C4 119.8(4)
C6 C5 H5 120.1
C4 C5 H5 120.1
C5 C6 C1 119.1(3)
C5 C6 C7 118.8(3)
C1 C6 C7 122.1(3)
N1 C7 C6 113.7(3)
N1 C7 H7A 108.8
C6 C7 H7A 108.8
N1 C7 H7B 108.8
C6 C7 H7B 108.8
H7A C7 H7B 107.7
O1 C8 N1 125.0(3)
O1 C8 C9 126.2(2)
N1 C8 C9 108.8(2)
C10 C9 C8 102.2(2)
C10 C9 C16 117.8(2)
C8 C9 C16 111.9(2)
C10 C9 C41 113.0(2)
C8 C9 C41 110.9(2)
C16 C9 C41 101.30(18)
C11 C10 C15 119.7(3)
C11 C10 C9 132.3(2)
C15 C10 C9 108.0(2)
C12 C11 C10 119.1(3)
C12 C11 H11 120.4
C10 C11 H11 120.4
C13 C12 C11 120.4(3)
C13 C12 H12 119.8
C11 C12 H12 119.8
C12 C13 C14 121.6(3)
C12 C13 H13 119.2
C14 C13 H13 119.2
C15 C14 C13 117.4(3)
C15 C14 H14 121.3
C13 C14 H14 121.3
C14 C15 C10 121.8(3)
C14 C15 N1 128.0(3)
C10 C15 N1 110.2(2)
C17 C16 C50 114.9(2)
C17 C16 C9 116.1(2)
C50 C16 C9 103.30(19)
C17 C16 H16 107.4
C50 C16 H16 107.4
C9 C16 H16 107.4
O2 C17 C18 122.2(3)
O2 C17 C16 119.9(3)
C18 C17 C16 117.9(3)
C19 C18 C24 118.2(3)
C19 C18 C17 123.2(3)
C24 C18 C17 118.5(3)
C20 C19 C18 121.1(4)
C20 C19 H19 119.5
C18 C19 H19 119.5
C19 C20 C21 121.3(4)
C19 C20 H20 119.4
C21 C20 H20 119.4
C23 C21 C20 117.4(3)
C23 C21 C22 122.4(4)
C20 C21 C22 120.3(5)
C21 C22 H22A 109.5
C21 C22 H22B 109.5
H22A C22 H22B 109.5
C21 C22 H22C 109.5
H22A C22 H22C 109.5
H22B C22 H22C 109.5
C24 C23 C21 122.0(4)
C24 C23 H23 119.0
C21 C23 H23 119.0
C23 C24 C18 120.0(4)
C23 C24 H24 120.0
C18 C24 H24 120.0
C30 C25 C26 120.5(3)
C30 C25 H25 119.7
C26 C25 H25 119.7
C27 C26 C25 120.2(3)
C27 C26 H26 119.9
C25 C26 H26 119.9
C26 C27 C28 119.7(3)
C26 C27 H27 120.2
C28 C27 H27 120.2
C29 C28 C27 120.1(3)
C29 C28 H28 119.9
C27 C28 H28 119.9
C28 C29 C30 120.9(3)
C28 C29 H29 119.5
C30 C29 H29 119.5
C29 C30 C25 118.4(3)
C29 C30 C31 119.1(3)
C25 C30 C31 122.5(3)
N2 C31 C30 112.4(2)
N2 C31 H31A 109.1
C30 C31 H31A 109.1
N2 C31 H31B 109.1
C30 C31 H31B 109.1
H31A C31 H31B 107.9
O3 C32 N2 124.4(3)
O3 C32 C33 126.7(3)
N2 C32 C33 108.9(3)
C32 C33 C34 102.7(2)
C32 C33 C40 110.3(2)
C34 C33 C40 124.3(2)
C32 C33 H33 106.1
C34 C33 H33 106.1
C40 C33 H33 106.1
C35 C34 C39 118.6(3)
C35 C34 C33 133.6(3)
C39 C34 C33 107.4(2)
C34 C35 C36 120.6(3)
C34 C35 H35 119.7
C36 C35 H35 119.7
C35 C36 C37 119.7(3)
C35 C36 H36 120.1
C37 C36 H36 120.1
C38 C37 C36 121.5(3)
C38 C37 H37 119.3
C36 C37 H37 119.3
C37 C38 C39 117.2(3)
C37 C38 H38 121.4
C39 C38 H38 121.4
C34 C39 C38 122.4(3)
C34 C39 N2 110.2(3)
C38 C39 N2 127.3(3)
C41 C40 C33 116.8(2)
C41 C40 C50 93.14(19)
C33 C40 C50 118.9(2)
C41 C40 H40 109.0
C33 C40 H40 109.0
C50 C40 H40 109.0
O4 C41 C42 110.61(19)
O4 C41 C40 102.26(18)
C42 C41 C40 118.6(2)
O4 C41 C9 104.10(18)
C42 C41 C9 116.8(2)
C40 C41 C9 102.69(19)
C48 C42 C43 118.4(2)
C48 C42 C41 121.0(2)
C43 C42 C41 120.6(2)
C44 C43 C42 120.8(3)
C44 C43 H43 119.6
C42 C43 H43 119.6
C45 C44 C43 121.3(3)
C45 C44 H44 119.4
C43 C44 H44 119.4
C44 C45 C47 118.0(2)
C44 C45 C46 121.1(3)
C47 C45 C46 120.9(3)
C45 C46 H46A 109.5
C45 C46 H46B 109.5
H46A C46 H46B 109.5
C45 C46 H46C 109.5
H46A C46 H46C 109.5
H46B C46 H46C 109.5
C45 C47 C48 121.3(3)
C45 C47 H47 119.3
C48 C47 H47 119.3
C42 C48 C47 120.2(2)
C42 C48 H48 119.9
C47 C48 H48 119.9
N3 C49 O4 118.9(3)
N3 C49 C50 134.7(3)
O4 C49 C50 106.4(2)
C51 C50 C49 115.2(2)
C51 C50 C40 116.5(2)
C49 C50 C40 100.4(2)
C51 C50 C16 116.9(2)
C49 C50 C16 107.0(2)
C40 C50 C16 98.43(19)
O5 C51 O6 123.2(3)
O5 C51 C50 124.3(3)
O6 C51 C50 112.4(3)
C8 N1 C15 110.5(2)
C8 N1 C7 124.7(3)
C15 N1 C7 124.3(3)
C32 N2 C39 110.7(2)
C32 N2 C31 124.6(3)
C39 N2 C31 124.6(3)
C49 N3 H3B 109(2)
C49 O4 C41 107.48(18)
O6 C52 C53 119.7(8)
O6 C52 H52A 107.4
C53 C52 H52A 107.4
O6 C52 H52B 107.4
C53 C52 H52B 107.4
H52A C52 H52B 106.9
C53' C52' O6 97.9(10)
C53' C52' H52C 112.2
O6 C52' H52C 112.2
C53' C52' H52D 112.2
O6 C52' H52D 112.2
H52C C52' H52D 109.8
C52' C53' H53D 109.5
C52' C53' H53E 109.5
H53D C53' H53E 109.5
C52' C53' H53F 109.5
H53D C53' H53F 109.5
H53E C53' H53F 109.5
C51 O6 C52 114.7(5)
C51 O6 C52' 114.6(6)
C52 O6 C52' 33.3(6)

loop_
_geom_bond_atom_site_label_1
_geom_bond_atom_site_label_2
_geom_bond_distance
C1 C2 1.376(5)
C1 C6 1.383(5)
C1 H1 0.9300
C2 C3 1.388(6)
C2 H2 0.9300
C3 C4 1.334(7)
C3 H3A 0.9300
C4 C5 1.386(6)
C4 H4 0.9300
C5 C6 1.376(5)
C5 H5 0.9300
C6 C7 1.515(5)
C7 N1 1.452(3)
C7 H7A 0.9700
C7 H7B 0.9700
C8 O1 1.230(3)
C8 N1 1.363(3)
C8 C9 1.530(4)
C9 C10 1.521(4)
C9 C16 1.569(3)
C9 C41 1.581(3)
C10 C11 1.381(4)
C10 C15 1.393(4)
C11 C12 1.377(4)
C11 H11 0.9300
C12 C13 1.375(5)
C12 H12 0.9300
C13 C14 1.390(5)
C13 H13 0.9300
C14 C15 1.373(4)
C14 H14 0.9300
C15 N1 1.414(4)
C16 C17 1.520(4)
C16 C50 1.562(4)
C16 H16 0.9800
C17 O2 1.218(3)
C17 C18 1.477(4)
C18 C19 1.379(4)
C18 C24 1.388(4)
C19 C20 1.371(5)
C19 H19 0.9300
C20 C21 1.382(6)
C20 H20 0.9300
C21 C23 1.378(5)
C21 C22 1.514(5)
C22 H22A 0.9600
C22 H22B 0.9600
C22 H22C 0.9600
C23 C24 1.374(5)
C23 H23 0.9300
C24 H24 0.9300
C25 C30 1.375(4)
C25 C26 1.380(5)
C25 H25 0.9300
C26 C27 1.356(5)
C26 H26 0.9300
C27 C28 1.373(5)
C27 H27 0.9300
C28 C29 1.365(4)
C28 H28 0.9300
C29 C30 1.375(4)
C29 H29 0.9300
C30 C31 1.515(4)
C31 N2 1.456(4)
C31 H31A 0.9700
C31 H31B 0.9700
C32 O3 1.232(3)
C32 N2 1.357(4)
C32 C33 1.510(4)
C33 C34 1.524(4)
C33 C40 1.543(4)
C33 H33 0.9800
C34 C35 1.369(4)
C34 C39 1.388(4)
C35 C36 1.380(4)
C35 H35 0.9300
C36 C37 1.389(5)
C36 H36 0.9300
C37 C38 1.373(5)
C37 H37 0.9300
C38 C39 1.392(4)
C38 H38 0.9300
C39 N2 1.411(4)
C40 C41 1.535(4)
C40 C50 1.562(4)
C40 H40 0.9800
C41 O4 1.452(3)
C41 C42 1.499(3)
C42 C48 1.388(4)
C42 C43 1.393(4)
C43 C44 1.385(4)
C43 H43 0.9300
C44 C45 1.381(4)
C44 H44 0.9300
C45 C47 1.389(4)
C45 C46 1.519(4)
C46 H46A 0.9600
C46 H46B 0.9600
C46 H46C 0.9600
C47 C48 1.394(4)
C47 H47 0.9300
C48 H48 0.9300
C49 N3 1.254(3)
C49 O4 1.382(3)
C49 C50 1.517(4)
C50 C51 1.496(4)
C51 O5 1.196(3)
C51 O6 1.319(4)
N3 H3B 0.88(4)
C52 O6 1.485(8)
C52 C53 1.540(12)
C52 H52A 0.9700
C52 H52B 0.9700
C53 H53A 0.9600
C53 H53B 0.9600
C53 H53C 0.9600
C52' C53' 1.455(14)
C52' O6 1.561(11)
C52' H52C 0.9700
C52' H52D 0.9700
C53' H53D 0.9600
C53' H53E 0.9600
C53' H53F 0.9600

loop_
_geom_hbond_atom_site_label_D
_geom_hbond_atom_site_label_H
_geom_hbond_atom_site_label_A
_geom_hbond_distance_DH
_geom_hbond_distance_HA
_geom_hbond_distance_DA
_geom_hbond_angle_DHA
N3 H3B O5 0.88(4) 2.60(4) 3.098(4) 117(3)

loop_
_platon_squeeze_void_nr
_platon_squeeze_void_average_x
_platon_squeeze_void_average_y
_platon_squeeze_void_average_z
_platon_squeeze_void_volume
_platon_squeeze_void_count_electrons
_platon_squeeze_void_content
1 0.000 0.000 0.500 403 81 ' '
